data_2010838
loop_
_publ_author_name
'Roh, Soo-Gyun'
'Jeong, Jong Hwa'

_publ_section_title
Di-\m-acetato-<i>O</i>:<i>O</i>'-di-\m-acetato-<i>O</i>,<i>O</i>':<i>O</i>'-bis{[(cyclopentadienyl)tris(dimethylphosphito-<i>P</i>)cobalt-<i>O</i>,<i>O</i>',<i>O</i>'']neodymium(III)}
_journal_issue 4
_journal_name_full 'Acta Crystallographica Section C'
_journal_page_first e120
_journal_page_last e121
_journal_paper_doi 10.1107/S0108270100003243
_journal_volume 56
_journal_year 2000
_chemical_formula_iupac '[Co2 Nd2 (C5 H5)2 (C2 H3 O2)4 (C2 H6 O3 P1)6]'
_chemical_formula_sum 'C30 H58 Co2 Nd2 O26 P6'
_chemical_formula_weight 1426.96
_chemical_name_systematic
; Bis[(\m-\kO:O'-acetato)(\m-\kO:\m-\k^2^O'-acetato){(cyclopentadienyl)tris
(dimethylphosphito-P)cobalt-O,O',O"}neodymium(III)]
;
_space_group_IT_number 14
_symmetry_cell_setting monoclinic
_symmetry_space_group_name_Hall '-P 2yab'
_symmetry_space_group_name_H-M 'P 1 21/a 1'
_audit_creation_method SHELXL-97
_cell_angle_alpha 90.00
_cell_angle_beta 99.541(4)
_cell_angle_gamma 90.00
_cell_formula_units_Z 2
_cell_length_a 14.0685(9)
_cell_length_b 11.9199(9)
_cell_length_c 15.7428(7)
_cell_measurement_reflns_used 25
_cell_measurement_temperature 293(2)
_cell_measurement_theta_max 13
_cell_measurement_theta_min 11
_cell_volume 2603.5(3)
_computing_cell_refinement 'CAD-4 Software'
_computing_data_collection 'CAD-4 Software (Enraf-Nonius, 1989)'
_computing_data_reduction 'MolEN (Fair, 1990)'
_computing_publication_material SHELXL97
_computing_structure_refinement 'SHELXL97 (Sheldrick, 1997)'
_computing_structure_solution 'SHELXS97 (Sheldrick, 1997)'
_diffrn_ambient_temperature 293(2)
_diffrn_measured_fraction_theta_full .929
_diffrn_measured_fraction_theta_max .929
_diffrn_measurement_device_type 'Enraf-Nonius CAD-4'
_diffrn_measurement_method \w/2\q
_diffrn_radiation_monochromator graphite
_diffrn_radiation_source 'fine-focus sealed tube'
_diffrn_radiation_type MoK\a
_diffrn_radiation_wavelength .71073
_diffrn_reflns_av_R_equivalents .013
_diffrn_reflns_av_sigmaI/netI .0206
_diffrn_reflns_limit_h_max 17
_diffrn_reflns_limit_h_min 0
_diffrn_reflns_limit_k_max 14
_diffrn_reflns_limit_k_min 0
_diffrn_reflns_limit_l_max 19
_diffrn_reflns_limit_l_min -19
_diffrn_reflns_number 5598
_diffrn_reflns_theta_full 25.97
_diffrn_reflns_theta_max 25.97
_diffrn_reflns_theta_min 1.31
_diffrn_standards_decay_% .1
_diffrn_standards_interval_time 60
_diffrn_standards_number 2
_exptl_absorpt_coefficient_mu 2.851
_exptl_absorpt_correction_T_max .320
_exptl_absorpt_correction_T_min .273
_exptl_absorpt_correction_type '\y scan'
_exptl_absorpt_process_details '(MolEN; Fair, 1990)'
_exptl_crystal_colour yellow
_exptl_crystal_density_diffrn 1.820
_exptl_crystal_density_method 'not measured'
_exptl_crystal_description 'tetragonal rod'
_exptl_crystal_F_000 1420
_exptl_crystal_size_max .50
_exptl_crystal_size_mid .50
_exptl_crystal_size_min .40
_refine_diff_density_max 2.461
_refine_diff_density_min -1.001
_refine_ls_extinction_method none
_refine_ls_goodness_of_fit_ref 1.027
_refine_ls_hydrogen_treatment constr
_refine_ls_matrix_type full
_refine_ls_number_parameters 261
_refine_ls_number_reflns 4744
_refine_ls_number_restraints 0
_refine_ls_restrained_S_all 1.027
_refine_ls_R_factor_all .051
_refine_ls_R_factor_gt .044
_refine_ls_shift/su_max .001
_refine_ls_shift/su_mean .000
_refine_ls_structure_factor_coef Fsqd
_refine_ls_weighting_details 'calc w = 1/[\s^2^(Fo^2^)+(0.0677P)^2^+14.4440P] where P = (Fo^2^+2Fc^2^)/3'
_refine_ls_weighting_scheme calc
_refine_ls_wR_factor_ref .123
_reflns_number_gt 4212
_reflns_number_total 4744
_reflns_threshold_expression I>2\s(I)
_cod_data_source_file qa0226.cif
_cod_data_source_block I
_cod_original_sg_symbol_H-M 'P 21/a'
_cod_database_code 2010838
_cod_database_fobs_code 2010838

loop_
_symmetry_equiv_pos_as_xyz
'x, y, z'
'-x+1/2, y+1/2, -z'
'-x, -y, -z'
'x-1/2, -y-1/2, z'

loop_
_atom_site_label
_atom_site_fract_x
_atom_site_fract_y
_atom_site_fract_z
_atom_site_U_iso_or_equiv
_atom_site_adp_type
_atom_site_calc_flag
_atom_site_refinement_flags
_atom_site_occupancy
_atom_site_disorder_assembly
_atom_site_disorder_group
_atom_site_type_symbol
Nd .05978(2) .01046(2) .123883(17) .02682(12) Uani d . 1 . . Nd
Co .25044(6) -.01019(6) .37413(5) .0318(2) Uani d . 1 A . Co
P1 .29866(12) -.02220(18) .25050(11) .0457(4) Uani d . 1 . . P
P2 .12888(14) -.11986(15) .33473(10) .0429(4) Uani d . 1 . . P
P3 .16400(13) .13490(13) .32970(10) .0393(4) Uani d . 1 . . P
O1 .2281(3) -.0176(4) .1676(3) .0418(10) Uani d . 1 A . O
O2 .0653(3) -.1019(4) .2502(3) .0455(11) Uani d . 1 A . O
O3 .1034(4) .1366(4) .2428(3) .0476(12) Uani d . 1 A . O
O4 .3745(5) .0806(7) .2519(4) .090(2) Uani d . 1 A . O
C4 .4131(9) .1086(12) .1800(7) .107(4) Uani d . 1 . . C
H4A .4594 .0529 .1704 .161 Uiso calc R 1 A . H
H4B .4441 .1804 .1886 .161 Uiso calc R 1 . . H
H4C .3626 .1121 .1309 .161 Uiso calc R 1 . . H
O5A .3763(7) -.1110(8) .2410(6) .039(2) Uiso d P .50 A 1 O
O5B .3470(11) -.1517(14) .2529(9) .082(4) Uiso d P .50 A 2 O
C5 .3388(8) -.2243(9) .1961(7) .089(3) Uani d . 1 . . C
H5A .3091 -.2790 .2277 .133 Uiso d . 1 . . H
H5B .3954 -.2548 .1789 .133 Uiso d . 1 . . H
H5C .2936 -.2035 .1450 .133 Uiso d . 1 . . H
O6 .1706(5) -.2455(5) .3384(4) .087(2) Uani d . 1 A . O
C6 .1171(8) -.3333(8) .2949(7) .090(3) Uani d . 1 . . C
H6A .0705 -.3594 .3286 .135 Uiso calc R 1 A . H
H6B .1595 -.3938 .2862 .135 Uiso calc R 1 . . H
H6C .0845 -.3071 .2401 .135 Uiso calc R 1 . . H
O7A .0553(10) -.0975(12) .4097(8) .067(3) Uiso d P .50 A 1 O
O7B .0666(7) -.1474(9) .4035(6) .042(2) Uiso d P .50 A 2 O
C7 -.0358(8) -.0935(12) .3924(7) .099(4) Uani d . 1 . . C
H7A -.0535 -.0657 .3351 .149 Uiso d . 1 . . H
H7B -.0440 -.0344 .4328 .149 Uiso d . 1 . . H
H7C -.0754 -.1558 .4018 .149 Uiso d . 1 . . H
O8 .0957(5) .1564(6) .4007(4) .078(2) Uani d . 1 A . O
C8 .0125(7) .2215(10) .3802(7) .090(3) Uani d . 1 . . C
H8A .0300 .2969 .3679 .136 Uiso calc R 1 A . H
H8B -.0219 .2219 .4280 .136 Uiso calc R 1 . . H
H8C -.0278 .1905 .3306 .136 Uiso calc R 1 . . H
O9 .2286(5) .2443(5) .3397(4) .082(2) Uani d . 1 A . O
C9 .2317(9) .3242(9) .2750(7) .096(4) Uani d . 1 . . C
H9A .2548 .2897 .2272 .144 Uiso calc R 1 A . H
H9B .2742 .3842 .2972 .144 Uiso calc R 1 . . H
H9C .1681 .3535 .2561 .144 Uiso calc R 1 . . H
O10 .0390(5) -.1808(4) .0766(3) .0710(18) Uani d . 1 . . O
O11 .1032(3) .0030(4) -.0196(3) .0491(12) Uani d . 1 . . O
O12 -.1090(4) .0374(6) .1535(3) .0719(18) Uani d . 1 B . O
O13 .0317(5) .1951(4) .0609(3) .0596(15) Uani d . 1 . . O
C10 .0031(5) -.2346(5) .0111(4) .0452(16) Uani d . 1 . . C
C11 .0004(7) -.3595(6) .0212(5) .063(2) Uani d . 1 . . C
H11A .0558 -.3834 .0611 .094 Uiso calc R 1 . . H
H11B .0008 -.3946 -.0336 .094 Uiso calc R 1 . . H
H11C -.0571 -.3804 .0427 .094 Uiso calc R 1 . . H
C12 -.1492(5) .0246(9) .0774(5) .062(2) Uani d . 1 . . C
C13A -.2510(12) .0708(15) .0476(11) .060(4) Uiso d P .50 B 1 C
H13A -.2473 .1493 .0348 .090 Uiso calc PR .50 B 1 H
H13B -.2888 .0606 .0925 .090 Uiso calc PR .50 B 1 H
H13C -.2806 .0315 -.0031 .090 Uiso calc PR .50 B 1 H
C13B -.2570(17) .0022(18) .0615(15) .081(6) Uiso d P .50 B 2 C
H13D -.2827 .0161 .0020 .122 Uiso calc PR .50 B 2 H
H13E -.2879 .0509 .0972 .122 Uiso calc PR .50 B 2 H
H13F -.2687 -.0745 .0753 .122 Uiso calc PR .50 B 2 H
C1R .3947(5) -.0111(6) .4346(5) .085(3) Uiso d G 1 . . C
H1R .4480 -.0051 .4070 .102 Uiso calc R 1 A . H
C2R .3459(5) .0793(4) .4675(4) .067(2) Uiso d G 1 A . C
H2R .3618 .1549 .4653 .081 Uiso calc R 1 . . H
C3R .2688(5) .0340(6) .5044(5) .077(3) Uiso d G 1 A . C
H3R .2252 .0747 .5305 .093 Uiso calc R 1 . . H
C4R .2698(5) -.0844(5) .4942(5) .089(3) Uiso d G 1 A . C
H4R .2270 -.1348 .5126 .107 Uiso calc R 1 . . H
C5R .3476(6) -.1122(4) .4511(5) .090(3) Uiso d G 1 A . C
H5R .3648 -.1841 .4363 .108 Uiso calc R 1 . . H

loop_
_atom_site_aniso_label
_atom_site_aniso_U_11
_atom_site_aniso_U_22
_atom_site_aniso_U_33
_atom_site_aniso_U_12
_atom_site_aniso_U_13
_atom_site_aniso_U_23
Nd .0300(2) .0282(2) .0198(2) .00120(10) -.00320(10) -.00110(10)
Co .0347(4) .0346(4) .0222(4) .0002(3) -.0064(3) .0023(3)
P1 .0309(8) .0720(10) .0317(8) .0084(8) -.0021(7) -.0050(8)
P2 .0500(10) .0468(9) .0280(8) -.0133(8) -.0046(7) .0118(7)
P3 .0540(10) .0340(8) .0251(7) .0064(7) -.0081(7) -.0060(6)
O1 .030(2) .066(3) .028(2) .006(2) .0012(17) -.0007(19)
O2 .046(3) .052(3) .034(2) -.018(2) -.0054(19) .008(2)
O3 .063(3) .040(2) .032(2) .015(2) -.014(2) -.0090(19)
O4 .069(4) .152(7) .051(3) -.051(5) .011(3) -.014(4)
C4 .101(9) .140(10) .091(8) -.052(8) .041(7) -.026(8)
C5 .106(8) .063(6) .095(8) .032(6) .010(6) -.006(5)
O6 .108(5) .039(3) .093(5) -.012(3) -.044(4) .014(3)
C6 .111(8) .055(5) .090(7) -.009(5) -.027(6) -.004(5)
C7 .081(7) .140(10) .090(8) -.021(7) .044(6) -.015(7)
O8 .082(4) .103(5) .046(3) .050(4) .003(3) -.013(3)
C8 .077(7) .106(8) .088(7) .047(6) .012(5) .000(6)
O9 .124(6) .039(3) .067(4) -.020(3) -.033(4) .006(3)
C9 .113(9) .071(6) .097(8) -.021(6) -.002(7) .031(6)
O10 .133(6) .031(2) .037(3) .000(3) -.020(3) -.001(2)
O11 .034(2) .082(4) .030(2) -.002(2) .0013(19) -.008(2)
O12 .044(3) .142(6) .030(3) .010(3) .006(2) -.013(3)
O13 .106(5) .032(2) .034(3) .000(3) -.008(3) -.0033(19)
C10 .073(5) .027(3) .033(3) .000(3) .001(3) .000(2)
C11 .098(7) .028(3) .058(5) -.002(4) .001(4) .002(3)
C12 .035(4) .118(7) .030(4) .003(4) .002(3) -.006(4)

loop_
_atom_type_symbol
_atom_type_description
_atom_type_scat_dispersion_real
_atom_type_scat_dispersion_imag
_atom_type_scat_source
C C .0033 .0016 'International Tables Vol C Tables 4.2.6.8 and 6.1.1.4'
Nd Nd -.1943 3.0179 'International Tables Vol C Tables 4.2.6.8 and 6.1.1.4'
Co Co .3494 .9721 'International Tables Vol C Tables 4.2.6.8 and 6.1.1.4'
P P .1023 .0942 'International Tables Vol C Tables 4.2.6.8 and 6.1.1.4'
O O .0106 .0060 'International Tables Vol C Tables 4.2.6.8 and 6.1.1.4'
H H .0000 .0000 'International Tables Vol C Tables 4.2.6.8 and 6.1.1.4'

loop_
_geom_angle_atom_site_label_1
_geom_angle_atom_site_label_2
_geom_angle_atom_site_label_3
_geom_angle_site_symmetry_1
_geom_angle_site_symmetry_3
_geom_angle
_geom_angle_publ_flag
O1 Nd O2 . . 77.67(16) yes
O1 Nd O3 . . 75.43(16) yes
O2 Nd O3 . . 74.51(16) yes
O1 Nd O10 . . 91.2(2) yes
O2 Nd O10 . . 73.23(17) yes
O3 Nd O10 . . 147.03(16) yes
O1 Nd O13 . . 109.52(19) yes
O2 Nd O13 . . 146.29(17) yes
O3 Nd O13 . . 75.70(15) yes
O10 Nd O13 . . 137.18(17) yes
O1 Nd O11 . . 82.68(15) yes
O2 Nd O11 . . 140.59(17) yes
O3 Nd O11 . . 132.43(17) yes
O10 Nd O11 . . 73.38(19) yes
O13 Nd O11 . . 72.71(18) yes
O1 Nd O12 . . 152.86(16) yes
O2 Nd O12 . . 79.57(19) yes
O3 Nd O12 . . 84.42(19) yes
O10 Nd O12 . . 96.3(2) yes
O13 Nd O12 . . 82.2(2) yes
O11 Nd O12 . . 124.45(16) yes
O1 Nd O11 . 3 155.24(15) yes
O2 Nd O11 . 3 113.31(15) yes
O3 Nd O11 . 3 128.10(15) yes
O10 Nd O11 . 3 72.30(19) yes
O13 Nd O11 . 3 74.30(18) yes
O11 Nd O11 . 3 75.08(17) yes
O12 Nd O11 . 3 50.38(16) yes
O1 Nd C12 . . 174.7(2) ?
O2 Nd C12 . . 97.7(2) ?
O3 Nd C12 . . 106.1(2) ?
O10 Nd C12 . . 84.9(3) ?
O13 Nd C12 . . 75.8(2) ?
O11 Nd C12 . . 99.59(18) ?
O12 Nd C12 . . 25.19(18) ?
O11 Nd C12 3 . 25.25(18) ?
O1 Nd Nd . 3 120.83(11) ?
O2 Nd Nd . 3 136.81(11) ?
O3 Nd Nd . 3 144.41(11) ?
O10 Nd Nd . 3 68.14(12) ?
O13 Nd Nd . 3 69.06(11) ?
O11 Nd Nd . 3 38.91(11) ?
O12 Nd Nd . 3 86.05(12) ?
O11 Nd Nd 3 3 36.17(10) ?
C12 Nd Nd . 3 60.92(14) ?
C4R Co C5R . . 40.22(13) ?
C4R Co C3R . . 39.96(14) ?
C5R Co C3R . . 67.11(16) ?
C4R Co C1R . . 67.09(16) ?
C5R Co C1R . . 39.92(13) ?
C3R Co C1R . . 66.61(15) ?
C4R Co C2R . . 66.81(16) ?
C5R Co C2R . . 66.78(16) ?
C3R Co C2R . . 39.52(11) ?
C1R Co C2R . . 39.50(12) ?
C4R Co P2 . . 88.96(18) ?
C5R Co P2 . . 103.2(2) ?
C3R Co P2 . . 113.39(19) ?
C1R Co P2 . . 142.1(2) ?
C2R Co P2 . . 152.71(18) ?
C4R Co P3 . . 128.4(2) ?
C5R Co P3 . . 160.47(18) ?
C3R Co P3 . . 94.99(19) ?
C1R Co P3 . . 127.0(2) ?
C2R Co P3 . . 94.59(17) ?
P2 Co P3 . . 90.86(8) yes
C4R Co P1 . . 141.3(2) ?
C5R Co P1 . . 102.3(2) ?
C3R Co P1 . . 152.91(19) ?
C1R Co P1 . . 89.07(18) ?
C2R Co P1 . . 113.63(19) ?
P2 Co P1 . . 93.03(7) yes
P3 Co P1 . . 90.30(7) yes
O1 P1 O5A . . 108.4(4) ?
O1 P1 O4 . . 108.8(3) ?
O5A P1 O4 . . 92.6(5) ?
O1 P1 O5B . . 105.0(5) ?
O5A P1 O5B . . 23.9(5) ?
O4 P1 O5B . . 115.5(6) ?
O1 P1 Co . . 121.10(19) ?
O5A P1 Co . . 117.6(4) ?
O4 P1 Co . . 103.9(2) ?
O5B P1 Co . . 103.0(5) ?
O2 P2 O7B . . 109.4(4) ?
O2 P2 O6 . . 109.1(3) ?
O7B P2 O6 . . 91.3(5) ?
O2 P2 O7A . . 104.5(5) ?
O7B P2 O7A . . 21.4(5) ?
O6 P2 O7A . . 112.3(6) ?
O2 P2 Co . . 119.90(19) ?
O7B P2 Co . . 116.3(4) ?
O6 P2 Co . . 106.7(3) ?
O7A P2 Co . . 104.3(5) ?
O3 P3 O9 . . 108.2(3) ?
O3 P3 O8 . . 108.6(3) ?
O9 P3 O8 . . 101.5(4) ?
O3 P3 Co . . 120.94(19) ?
O9 P3 Co . . 110.1(3) ?
O8 P3 Co . . 105.7(2) ?
P1 O1 Nd . . 137.6(3) ?
P2 O2 Nd . . 139.1(3) ?
P3 O3 Nd . . 137.9(3) ?
C4 O4 P1 . . 121.4(7) ?
P1 O5A C5 . . 116.2(7) ?
C5 O5B P1 . . 129.6(12) ?
O5B C5 O5A . . 24.5(8) ?
C6 O6 P2 . . 121.0(6) ?
C7 O7A P2 . . 124.3(11) ?
P2 O7B C7 . . 117.2(8) ?
O7A C7 O7B . . 22.7(7) ?
C8 O8 P3 . . 120.1(6) ?
C9 O9 P3 . . 125.1(6) ?
C10 O10 Nd . . 139.1(4) ?
C12 O11 Nd 3 . 158.0(5) ?
C12 O11 Nd 3 3 91.9(4) ?
Nd O11 Nd . 3 104.92(17) ?
C12 O12 Nd . . 95.6(4) ?
C10 O13 Nd 3 . 136.6(4) ?
O10 C10 O13 . 3 126.9(6) yes
O10 C10 C11 . . 115.8(6) ?
O13 C10 C11 3 . 117.3(6) ?
O11 C12 O12 3 . 121.8(7) yes
O11 C12 C13B 3 . 117.3(11) ?
O12 C12 C13B . . 117.4(11) ?
O11 C12 C13A 3 . 116.4(9) ?
O12 C12 C13A . . 120.1(9) ?
C13B C12 C13A . . 32.5(9) ?
O11 C12 Nd 3 . 62.8(4) ?
O12 C12 Nd . . 59.2(4) ?
C13B C12 Nd . . 165.7(10) ?
C13A C12 Nd . . 161.7(9) ?
C2R C1R C5R . . 108.0 ?
C2R C1R Co . . 70.8(3) ?
C5R C1R Co . . 69.0(3) ?
C1R C2R C3R . . 108.0 ?
C1R C2R Co . . 69.7(3) ?
C3R C2R Co . . 69.6(3) ?
C4R C3R C2R . . 108.0 ?
C4R C3R Co . . 69.0(3) ?
C2R C3R Co . . 70.9(3) ?
C5R C4R C3R . . 108.0 ?
C5R C4R Co . . 70.0(3) ?
C3R C4R Co . . 71.0(3) ?
C4R C5R C1R . . 108.0 ?
C4R C5R Co . . 69.8(3) ?
C1R C5R Co . . 71.1(3) ?

loop_
_geom_bond_atom_site_label_1
_geom_bond_atom_site_label_2
_geom_bond_site_symmetry_2
_geom_bond_distance
_geom_bond_publ_flag
Nd O1 . 2.378(4) yes
Nd O2 . 2.388(4) yes
Nd O3 . 2.400(4) yes
Nd O10 . 2.400(5) yes
Nd O13 . 2.419(5) yes
Nd O11 . 2.438(5) yes
Nd O12 . 2.515(5) yes
Nd O11 3 2.594(5) yes
Nd C12 . 2.915(7) ?
Nd Nd 3 3.9913(6) ?
Co C4R . 2.064(8) ?
Co C5R . 2.066(7) ?
Co C3R . 2.091(7) ?
Co C1R . 2.093(8) ?
Co C2R . 2.109(6) ?
Co P2 . 2.1603(19) yes
Co P3 . 2.1628(18) yes
Co P1 . 2.169(2) yes
P1 O1 . 1.503(4) yes
P1 O5A . 1.546(9) ?
P1 O4 . 1.622(7) ?
P1 O5B . 1.685(16) ?
P2 O2 . 1.491(4) yes
P2 O7B . 1.538(10) ?
P2 O6 . 1.606(6) ?
P2 O7A . 1.714(13) ?
P3 O3 . 1.487(4) yes
P3 O9 . 1.583(6) ?
P3 O8 . 1.611(6) ?
O4 C4 . 1.375(11) ?
O5A C5 . 1.574(14) ?
O5B C5 . 1.235(17) ?
O6 C6 . 1.400(10) ?
O7A C7 . 1.267(16) ?
O7B C7 . 1.561(16) ?
O8 C8 . 1.396(10) ?
O9 C9 . 1.400(10) ?
O10 C10 . 1.248(8) yes
O11 C12 3 1.244(9) yes
O11 Nd 3 2.594(5) ?
O12 C12 . 1.247(9) yes
O13 C10 3 1.249(8) yes
C10 O13 3 1.249(8) yes
C10 C11 . 1.499(9) yes
C12 O11 3 1.244(9) yes
C12 C13B . 1.52(2) ?
C12 C13A . 1.533(18) ?
C1R C2R . 1.4200 ?
C1R C5R . 1.4200 ?
C2R C3R . 1.4200 ?
C3R C4R . 1.4200 ?
C4R C5R . 1.4200 ?
